data_1557964
loop_
_publ_author_name
'Kampf, A.R.'
'Falster, A.U.'
'Simmons, W.B.'
'Whitmore, R.W.'

_publ_section_title
;
 Nizamoffite, Mn2+Zn2(PO4)2(H2O)4, the Mn analogue of hopeite from the
 Palermo No. 1 pegmatite, North Groton, New Hampshire
;
_journal_name_full 'American Mineralogist'
_journal_page_first 1893
_journal_page_last 1898
_journal_paper_doi 10.2138/am.2013.4491
_journal_volume 98
_journal_year 2013
_chemical_formula_sum 'Ca0.02 Fe0.12 H7.84 Mg0.07 Mn0.99 O12 P2 Zn1.82'
_chemical_name_common (Mn0.99Ca0.02)(Zn1.82Fe0.12Mg0.07)(PO4)2(H1.96O)4
_chemical_name_mineral nizamoffite
_space_group_IT_number 62
_space_group_name_Hall '-P 2ac 2n'
_space_group_name_H-M_alt 'P n m a'
_cell_angle_alpha 90
_cell_angle_beta 90
_cell_angle_gamma 90
_cell_formula_units_Z 4
_cell_length_a 10.6530(4)
_cell_length_b 18.4781(13)
_cell_length_c 5.05845(15)
_cell_volume 995.74(8)
_diffrn_ambient_pressure 100
_diffrn_ambient_temperature 298
_cod_data_source_file nizamoffite.cif
_cod_data_source_block nizamoffite
_cod_original_formula_sum 'Mn0.99 Ca0.02 Zn1.82 Fe0.12 Mg0.07 P2 O12 H7.84 '
_cod_database_code 1557964

loop_
_space_group_symop_id
_space_group_symop_operation_xyz
1 x,y,z
2 -x,-y,-z
3 -x+1/2,-y,z+1/2
4 x+1/2,y,-z+1/2
5 -x,y+1/2,-z
6 x,-y+1/2,z
7 x+1/2,-y+1/2,-z+1/2
8 -x+1/2,y+1/2,z+1/2

loop_
_atom_site_label
_atom_site_occupancy
_atom_site_fract_x
_atom_site_fract_y
_atom_site_fract_z
_atom_site_adp_type
_atom_site_U_iso_or_equiv
_atom_site_type_symbol
MnMn 0.819 0.25984(3) 0.250000 0.06749(8) Uiso 0.01561(10) Mn
MnFe 0.080 0.25984(3) 0.250000 0.06749(8) Uiso 0.01561(10) Fe
MnMg 0.063 0.25984(3) 0.250000 0.06749(8) Uiso 0.01561(10) Mg
MnAl 0.008 0.25984(3) 0.250000 0.06749(8) Uiso 0.01561(10) Al
MnCa 0.004 0.25984(3) 0.250000 0.06749(8) Uiso 0.01561(10) Ca
ZnZn 0.898 0.143185(19) 0.499051(11) 0.20876(4) Uiso 0.01274(7) Zn
ZnMn 0.077 0.143185(19) 0.499051(11) 0.20876(4) Uiso 0.01274(7) Mn
ZnFe 0.017 0.143185(19) 0.499051(11) 0.20876(4) Uiso 0.01274(7) Fe
P 1.0 0.39727(4) 0.40719(2) 0.22699(9) Uiso 0.01341(11) P
OW1 1.0 0.10778(19) 0.750000 0.2453(4) Uiso 0.0234(4) O
H1 1.0 0.110(2) 0.7142(14) 0.159(5) Uiso 0.050000 H
OW2 1.0 0.1076(2) 0.250000 0.3479(5) Uiso 0.0322(5) O
H2a 1.0 0.037(3) 0.250000 0.301(8) Uiso 0.050000 H
H2b 0.5000 0.116(4) 0.221(2) 0.471(9) Uiso 0.050000 H
OW3 1.0 0.34053(15) 0.66755(9) 0.3260(3) Uiso 0.0304(4) O
H3a 1.0 0.392(2) 0.6355(15) 0.390(6) Uiso 0.050000 H
H3b 0.5000 0.282(5) 0.636(3) 0.280(11) Uiso 0.050000 H
H3c 0.2500 0.377(9) 0.706(4) 0.38(2) Uiso 0.050000 H
H3d 0.2500 0.349(10) 0.670(7) 0.158(10) Uiso 0.050000 H
O4 1.0 0.35988(13) 0.32957(7) 0.2834(3) Uiso 0.0228(3) O
O5 1.0 0.10004(15) 0.57806(7) 0.4318(3) Uiso 0.0302(3) O
O6 1.0 0.02485(12) 0.42282(7) 0.1428(3) Uiso 0.0220(3) O
O7 1.0 0.30179(11) 0.46036(7) 0.3610(2) Uiso 0.0181(3) O

loop_
_atom_site_aniso_label
_atom_site_aniso_U_11
_atom_site_aniso_U_22
_atom_site_aniso_U_33
_atom_site_aniso_U_12
_atom_site_aniso_U_13
_atom_site_aniso_U_23
Mn 0.01387(19) 0.0193(2) 0.0136(2) 0.00000 -0.00115(16) 0.00000
Zn 0.01190(11) 0.01533(11) 0.01099(11) -0.00030(8) 0.00021(8) -0.00080(8)
P 0.0161(2) 0.0118(2) 0.0123(2) 0.00119(17) -0.00014(17) 0.00082(17)
OW1 0.0234(10) 0.0272(11) 0.0198(10) 0.00000 -0.0023(9) 0.00000
H1 0.00000 0.00000 0.00000 0.00000 0.00000 0.00000
OW2 0.0193(10) 0.0509(15) 0.0264(12) 0.00000 0.0016(10) 0.00000
H2a 0.00000 0.00000 0.00000 0.00000 0.00000 0.00000
H2b 0.00000 0.00000 0.00000 0.00000 0.00000 0.00000
OW3 0.0298(9) 0.0265(8) 0.0347(9) 0.0080(6) 0.0027(7) 0.0030(7)
H3a 0.00000 0.00000 0.00000 0.00000 0.00000 0.00000
H3b 0.00000 0.00000 0.00000 0.00000 0.00000 0.00000
H3c 0.00000 0.00000 0.00000 0.00000 0.00000 0.00000
H3d 0.00000 0.00000 0.00000 0.00000 0.00000 0.00000
O4 0.0322(8) 0.0169(7) 0.0193(7) -0.0059(6) -0.0081(6) 0.0023(5)
O5 0.0555(9) 0.0201(7) 0.0149(7) 0.0120(6) -0.0065(7) -0.0037(5)
O6 0.0147(6) 0.0181(6) 0.0334(8) -0.020(5) 0.0028(6) -0.0052(6)
O7 0.0151(6) 0.0234(7) 0.0158(6) 0.0048(5) -0.0028(5) -0.0036(5)
